data_4038392
loop_
_publ_author_name
'Chang, Meng-Yang'
'Tsai, Yu-Lin'
'Chen, Hsing-Yin'

_publ_section_title
;
 CuBr<sub>2</sub>-Mediated One-Pot Synthesis of Sulfonyl
 9-Fluorenylidenes.
;
_journal_name_full 'The Journal of organic chemistry'
_journal_paper_doi 10.1021/acs.joc.0c00035
_journal_year 2020
_chemical_formula_sum 'C22 H17 F O4 S'
_chemical_formula_weight 396.41
_space_group_crystal_system monoclinic
_space_group_IT_number 13
_space_group_name_Hall '-P 2yc'
_space_group_name_H-M_alt 'P 1 2/c 1'
_atom_sites_solution_hydrogens geom
_audit_creation_method SHELXL-2014/6
_cell_angle_alpha 90
_cell_angle_beta 94.604(2)
_cell_angle_gamma 90
_cell_formula_units_Z 4
_cell_length_a 8.3081(3)
_cell_length_b 10.2495(3)
_cell_length_c 20.9221(7)
_cell_measurement_reflns_used 5166
_cell_measurement_temperature 99(2)
_cell_measurement_theta_max 26.2714
_cell_measurement_theta_min 2.2140
_cell_volume 1775.85(10)
_computing_cell_refinement 'SAINT V8.34A (Bruker AXS Inc., 2013)'
_computing_data_collection 'Bruker APEX2'
_computing_data_reduction 'SAINT V8.34A (Bruker AXS Inc., 2013)'
_computing_molecular_graphics 'Bruker SHELXTL'
_computing_publication_material 'Bruker SHELXTL'
_computing_structure_refinement 'SHELXL-2014/6 (Sheldrick, 2014)'
_diffrn_ambient_temperature 99(2)
_diffrn_detector_area_resol_mean 8.3333
_diffrn_measured_fraction_theta_full 1.000
_diffrn_measured_fraction_theta_max 0.998
_diffrn_measurement_device_type 'Bruker APEX-II CCD'
_diffrn_measurement_method '\f and \w scans'
_diffrn_radiation_type MoK\a
_diffrn_radiation_wavelength 0.71073
_diffrn_reflns_av_R_equivalents 0.0381
_diffrn_reflns_av_unetI/netI 0.0302
_diffrn_reflns_Laue_measured_fraction_full 1.000
_diffrn_reflns_Laue_measured_fraction_max 0.998
_diffrn_reflns_limit_h_max 10
_diffrn_reflns_limit_h_min -10
_diffrn_reflns_limit_k_max 12
_diffrn_reflns_limit_k_min -12
_diffrn_reflns_limit_l_max 26
_diffrn_reflns_limit_l_min -25
_diffrn_reflns_number 20038
_diffrn_reflns_point_group_measured_fraction_full 1.000
_diffrn_reflns_point_group_measured_fraction_max 0.998
_diffrn_reflns_theta_full 25.242
_diffrn_reflns_theta_max 26.448
_diffrn_reflns_theta_min 1.953
_exptl_absorpt_coefficient_mu 0.220
_exptl_absorpt_correction_T_max 0.7454
_exptl_absorpt_correction_T_min 0.7137
_exptl_absorpt_correction_type multi-scan
_exptl_absorpt_process_details 'SADABS V2014/4 (Bruker AXS Inc.)'
_exptl_crystal_colour red
_exptl_crystal_density_diffrn 1.483
_exptl_crystal_density_meas ?
_exptl_crystal_density_method 'not measured'
_exptl_crystal_description columnar
_exptl_crystal_F_000 824
_exptl_crystal_size_max 0.15
_exptl_crystal_size_mid 0.05
_exptl_crystal_size_min 0.05
_refine_diff_density_max 1.501
_refine_diff_density_min -0.395
_refine_diff_density_rms 0.060
_refine_ls_extinction_method none
_refine_ls_goodness_of_fit_ref 1.023
_refine_ls_hydrogen_treatment constr
_refine_ls_matrix_type full
_refine_ls_number_parameters 255
_refine_ls_number_reflns 3665
_refine_ls_number_restraints 0
_refine_ls_restrained_S_all 1.023
_refine_ls_R_factor_all 0.0615
_refine_ls_R_factor_gt 0.0448
_refine_ls_shift/su_max 0.001
_refine_ls_shift/su_mean 0.000
_refine_ls_structure_factor_coef Fsqd
_refine_ls_weighting_details 'w=1/[\s^2^(Fo^2^)+(0.0560P)^2^+1.7804P] where P=(Fo^2^+2Fc^2^)/3'
_refine_ls_weighting_scheme calc
_refine_ls_wR_factor_gt 0.1119
_refine_ls_wR_factor_ref 0.1210
_reflns_Friedel_coverage 0.000
_reflns_number_gt 2880
_reflns_number_total 3665
_reflns_threshold_expression 'I > 2\s(I)'
_cod_data_source_file jo0c00035_si_001.cif
_cod_data_source_block mo_180858LT_0m
_cod_depositor_comments
;
The following automatic conversions were performed:

data item '_exptl_crystal_density_meas' value 'not measured' was
changed to '?' -- the value is perceived as not measured.

Automatic conversion script
Id: cif_fix_values 7556 2019-12-06 15:28:31Z antanas 
;
_cod_original_sg_symbol_H-M 'P 2/c'
_cod_database_code 4038392
_shelx_space_group_comment
;
The symmetry employed for this shelxl refinement is uniquely defined
by the following loop, which should always be used as a source of
symmetry information in preference to the above space-group names.
They are only intended as comments.
;
_shelxl_version_number 2014/6

loop_
_space_group_symop_operation_xyz
'x, y, z'
'-x, y, -z+1/2'
'-x, -y, -z'
'x, -y, z-1/2'

loop_
_atom_site_label
_atom_site_type_symbol
_atom_site_fract_x
_atom_site_fract_y
_atom_site_fract_z
_atom_site_U_iso_or_equiv
_atom_site_adp_type
_atom_site_occupancy
_atom_site_site_symmetry_order
_atom_site_calc_flag
_atom_site_refinement_flags_posn
_atom_site_refinement_flags_adp
_atom_site_refinement_flags_occupancy
_atom_site_disorder_assembly
_atom_site_disorder_group
S1 S 0.81309(7) 0.65649(5) 0.30620(3) 0.02174(16) Uani 1 1 d . . . . .
F1 F 0.35471(16) 0.65226(14) 0.50404(6) 0.0307(3) Uani 1 1 d . . . . .
O1 O 1.06776(18) 1.28562(15) 0.43085(7) 0.0224(4) Uani 1 1 d . . . . .
O2 O 0.9727(2) 0.67742(15) 0.33593(8) 0.0261(4) Uani 1 1 d . . . . .
O3 O 0.7805(2) 0.54094(15) 0.26832(8) 0.0294(4) Uani 1 1 d . . . . .
O4 O 1.14151(18) 1.04764(15) 0.45570(7) 0.0238(4) Uani 1 1 d . . . . .
C1 C 0.4622(3) 0.6536(2) 0.45875(11) 0.0226(5) Uani 1 1 d . . . . .
C2 C 0.6085(3) 0.7133(2) 0.47275(11) 0.0236(5) Uani 1 1 d . . . . .
H14 H 0.6342 0.7532 0.5133 0.028 Uiso 1 1 calc R U . . .
C3 C 0.7179(3) 0.7139(2) 0.42611(11) 0.0221(5) Uani 1 1 d . . . . .
H15 H 0.8202 0.7545 0.4343 0.027 Uiso 1 1 calc R U . . .
C4 C 0.6772(3) 0.6548(2) 0.36741(10) 0.0194(5) Uani 1 1 d . . . . .
C5 C 0.7467(3) 0.7872(2) 0.25723(11) 0.0211(5) Uani 1 1 d . . . . .
H13 H 0.6816 0.7629 0.2197 0.025 Uiso 1 1 calc R U . . .
C6 C 0.7720(3) 0.9161(2) 0.26371(10) 0.0181(4) Uani 1 1 d . . . . .
C7 C 0.8647(3) 0.9979(2) 0.31122(10) 0.0166(4) Uani 1 1 d . . . . .
C8 C 0.8342(2) 1.1293(2) 0.29601(10) 0.0158(4) Uani 1 1 d . . . . .
C9 C 0.8991(2) 1.2295(2) 0.33431(10) 0.0170(4) Uani 1 1 d . . . . .
H7 H 0.8756 1.3180 0.3238 0.020 Uiso 1 1 calc R U . . .
C10 C 0.9991(2) 1.1978(2) 0.38840(10) 0.0179(4) Uani 1 1 d . . . . .
C11 C 1.0288(3) 1.4186(2) 0.41822(12) 0.0268(5) Uani 1 1 d . . . . .
H1 H 1.0607 1.4424 0.3757 0.040 Uiso 1 1 calc R U . . .
H5 H 1.0865 1.4738 0.4507 0.040 Uiso 1 1 calc R U . . .
H6 H 0.9122 1.4313 0.4196 0.040 Uiso 1 1 calc R U . . .
C12 C 0.4182(3) 0.5947(2) 0.40068(12) 0.0281(5) Uani 1 1 d . . . . .
H17 H 0.3150 0.5553 0.3926 0.034 Uiso 1 1 calc R U . . .
C13 C 0.5281(3) 0.5947(2) 0.35462(11) 0.0245(5) Uani 1 1 d . . . . .
H16 H 0.5020 0.5538 0.3144 0.029 Uiso 1 1 calc R U . . .
C14 C 0.6876(3) 1.0088(2) 0.21746(10) 0.0176(4) Uani 1 1 d . . . . .
C15 C 0.7256(2) 1.1365(2) 0.23694(10) 0.0170(4) Uani 1 1 d . . . . .
C16 C 0.9699(2) 0.9670(2) 0.36464(10) 0.0182(4) Uani 1 1 d . . . . .
H8 H 0.9951 0.8785 0.3746 0.022 Uiso 1 1 calc R U . . .
C17 C 1.0365(2) 1.0658(2) 0.40256(10) 0.0182(4) Uani 1 1 d . . . . .
C18 C 1.1893(3) 0.9168(2) 0.46932(12) 0.0288(5) Uani 1 1 d . . . . .
H2 H 1.0943 0.8648 0.4777 0.043 Uiso 1 1 calc R U . . .
H3 H 1.2669 0.9152 0.5072 0.043 Uiso 1 1 calc R U . . .
H4 H 1.2396 0.8803 0.4325 0.043 Uiso 1 1 calc R U . . .
C19 C 0.6616(3) 1.2424(2) 0.20261(10) 0.0198(5) Uani 1 1 d . . . . .
H12 H 0.6885 1.3291 0.2156 0.024 Uiso 1 1 calc R U . . .
C20 C 0.5571(3) 1.2188(2) 0.14874(11) 0.0234(5) Uani 1 1 d . . . . .
H11 H 0.5115 1.2901 0.1246 0.028 Uiso 1 1 calc R U . . .
C21 C 0.5184(3) 1.0914(2) 0.12965(10) 0.0259(5) Uani 1 1 d . . . . .
H9 H 0.4468 1.0772 0.0926 0.031 Uiso 1 1 calc R U . . .
C22 C 0.5824(3) 0.9856(2) 0.16380(10) 0.0221(5) Uani 1 1 d . . . . .
H10 H 0.5551 0.8991 0.1508 0.027 Uiso 1 1 calc R U . . .

loop_
_atom_site_aniso_label
_atom_site_aniso_U_11
_atom_site_aniso_U_22
_atom_site_aniso_U_33
_atom_site_aniso_U_23
_atom_site_aniso_U_13
_atom_site_aniso_U_12
S1 0.0289(3) 0.0126(3) 0.0245(3) -0.0003(2) 0.0072(2) -0.0005(2)
F1 0.0266(7) 0.0393(8) 0.0274(7) 0.0041(6) 0.0084(6) -0.0015(6)
O1 0.0241(8) 0.0210(8) 0.0212(8) -0.0025(6) -0.0041(6) -0.0028(7)
O2 0.0263(9) 0.0183(8) 0.0343(9) 0.0009(7) 0.0071(7) 0.0025(7)
O3 0.0426(10) 0.0159(8) 0.0307(9) -0.0043(7) 0.0100(8) -0.0013(7)
O4 0.0218(8) 0.0250(9) 0.0232(8) 0.0039(7) -0.0068(6) 0.0019(7)
C1 0.0237(11) 0.0226(11) 0.0219(11) 0.0068(9) 0.0048(9) 0.0031(9)
C2 0.0263(12) 0.0238(12) 0.0203(11) -0.0005(9) -0.0001(9) -0.0002(9)
C3 0.0220(11) 0.0200(11) 0.0242(12) 0.0018(9) 0.0000(9) -0.0004(9)
C4 0.0244(11) 0.0120(10) 0.0218(11) 0.0038(8) 0.0025(9) 0.0008(9)
C5 0.0284(12) 0.0175(11) 0.0179(11) -0.0004(9) 0.0043(9) -0.0037(9)
C6 0.0198(11) 0.0189(11) 0.0165(10) -0.0002(8) 0.0059(8) -0.0015(9)
C7 0.0188(10) 0.0137(10) 0.0180(10) 0.0002(8) 0.0057(8) -0.0002(8)
C8 0.0150(10) 0.0178(10) 0.0151(10) 0.0011(8) 0.0049(8) 0.0003(8)
C9 0.0169(10) 0.0155(10) 0.0185(11) 0.0018(8) 0.0020(8) 0.0003(8)
C10 0.0169(10) 0.0184(10) 0.0184(11) -0.0023(8) 0.0016(8) -0.0022(8)
C11 0.0321(13) 0.0192(11) 0.0286(13) -0.0052(10) -0.0009(10) -0.0031(10)
C12 0.0248(12) 0.0294(13) 0.0301(13) 0.0029(10) 0.0012(10) -0.0083(10)
C13 0.0309(13) 0.0204(11) 0.0217(12) -0.0003(9) -0.0008(10) -0.0045(10)
C14 0.0193(10) 0.0182(10) 0.0160(10) 0.0012(8) 0.0049(8) -0.0027(8)
C15 0.0168(10) 0.0190(11) 0.0157(10) 0.0004(8) 0.0048(8) -0.0013(8)
C16 0.0180(10) 0.0154(10) 0.0214(11) 0.0029(8) 0.0029(9) 0.0015(8)
C17 0.0146(10) 0.0221(11) 0.0179(11) 0.0036(9) 0.0011(8) 0.0023(8)
C18 0.0264(12) 0.0305(13) 0.0283(13) 0.0059(10) -0.0048(10) 0.0073(10)
C19 0.0234(11) 0.0193(11) 0.0168(11) 0.0026(9) 0.0027(9) 0.0004(9)
C20 0.0245(12) 0.0284(12) 0.0173(11) 0.0070(9) 0.0018(9) 0.0022(10)
C21 0.0258(12) 0.0365(14) 0.0146(11) 0.0005(10) -0.0025(9) -0.0057(10)
C22 0.0273(12) 0.0227(11) 0.0168(11) -0.0027(9) 0.0042(9) -0.0088(9)

loop_
_atom_type_symbol
_atom_type_description
_atom_type_scat_dispersion_real
_atom_type_scat_dispersion_imag
_atom_type_scat_source
C C 0.0033 0.0016 'International Tables Vol C Tables 4.2.6.8 and 6.1.1.4'
H H 0.0000 0.0000 'International Tables Vol C Tables 4.2.6.8 and 6.1.1.4'
O O 0.0106 0.0060 'International Tables Vol C Tables 4.2.6.8 and 6.1.1.4'
F F 0.0171 0.0103 'International Tables Vol C Tables 4.2.6.8 and 6.1.1.4'
S S 0.1246 0.1234 'International Tables Vol C Tables 4.2.6.8 and 6.1.1.4'

loop_
_geom_angle_atom_site_label_1
_geom_angle_atom_site_label_2
_geom_angle_atom_site_label_3
_geom_angle
_geom_angle_site_symmetry_1
_geom_angle_site_symmetry_3
_geom_angle_publ_flag
O2 S1 O3 119.25(10) . . ?
O2 S1 C5 112.13(10) . . ?
O3 S1 C5 105.74(11) . . ?
O2 S1 C4 107.93(10) . . ?
O3 S1 C4 106.69(10) . . ?
C5 S1 C4 103.95(10) . . ?
C10 O1 C11 115.89(17) . . ?
C17 O4 C18 116.12(17) . . ?
F1 C1 C2 118.6(2) . . ?
F1 C1 C12 118.0(2) . . ?
C2 C1 C12 123.5(2) . . ?
C1 C2 C3 118.1(2) . . ?
C1 C2 H14 120.9 . . ?
C3 C2 H14 120.9 . . ?
C2 C3 C4 119.7(2) . . ?
C2 C3 H15 120.1 . . ?
C4 C3 H15 120.1 . . ?
C3 C4 C13 120.9(2) . . ?
C3 C4 S1 120.78(17) . . ?
C13 C4 S1 118.30(17) . . ?
C6 C5 S1 130.92(18) . . ?
C6 C5 H13 114.5 . . ?
S1 C5 H13 114.5 . . ?
C5 C6 C7 134.3(2) . . ?
C5 C6 C14 120.0(2) . . ?
C7 C6 C14 105.62(17) . . ?
C16 C7 C8 119.25(19) . . ?
C16 C7 C6 132.16(19) . . ?
C8 C7 C6 108.59(18) . . ?
C9 C8 C7 121.74(19) . . ?
C9 C8 C15 129.21(19) . . ?
C7 C8 C15 109.04(18) . . ?
C8 C9 C10 118.58(19) . . ?
C8 C9 H7 120.7 . . ?
C10 C9 H7 120.7 . . ?
O1 C10 C9 124.8(2) . . ?
O1 C10 C17 115.06(18) . . ?
C9 C10 C17 120.10(19) . . ?
O1 C11 H1 109.5 . . ?
O1 C11 H5 109.5 . . ?
H1 C11 H5 109.5 . . ?
O1 C11 H6 109.5 . . ?
H1 C11 H6 109.5 . . ?
H5 C11 H6 109.5 . . ?
C1 C12 C13 118.1(2) . . ?
C1 C12 H17 120.9 . . ?
C13 C12 H17 120.9 . . ?
C12 C13 C4 119.7(2) . . ?
C12 C13 H16 120.2 . . ?
C4 C13 H16 120.2 . . ?
C22 C14 C15 120.6(2) . . ?
C22 C14 C6 130.5(2) . . ?
C15 C14 C6 108.89(18) . . ?
C19 C15 C14 120.9(2) . . ?
C19 C15 C8 131.2(2) . . ?
C14 C15 C8 107.83(18) . . ?
C17 C16 C7 119.42(19) . . ?
C17 C16 H8 120.3 . . ?
C7 C16 H8 120.3 . . ?
O4 C17 C16 124.70(19) . . ?
O4 C17 C10 114.49(19) . . ?
C16 C17 C10 120.81(19) . . ?
O4 C18 H2 109.5 . . ?
O4 C18 H3 109.5 . . ?
H2 C18 H3 109.5 . . ?
O4 C18 H4 109.5 . . ?
H2 C18 H4 109.5 . . ?
H3 C18 H4 109.5 . . ?
C15 C19 C20 118.3(2) . . ?
C15 C19 H12 120.9 . . ?
C20 C19 H12 120.9 . . ?
C19 C20 C21 120.7(2) . . ?
C19 C20 H11 119.6 . . ?
C21 C20 H11 119.6 . . ?
C22 C21 C20 121.1(2) . . ?
C22 C21 H9 119.5 . . ?
C20 C21 H9 119.5 . . ?
C21 C22 C14 118.4(2) . . ?
C21 C22 H10 120.8 . . ?
C14 C22 H10 120.8 . . ?

loop_
_geom_bond_atom_site_label_1
_geom_bond_atom_site_label_2
_geom_bond_distance
_geom_bond_site_symmetry_2
_geom_bond_publ_flag
S1 O2 1.4352(18) . ?
S1 O3 1.4386(16) . ?
S1 C5 1.749(2) . ?
S1 C4 1.774(2) . ?
F1 C1 1.353(3) . ?
O1 C10 1.357(3) . ?
O1 C11 1.421(3) . ?
O4 C17 1.370(2) . ?
O4 C18 1.421(3) . ?
C1 C2 1.372(3) . ?
C1 C12 1.379(3) . ?
C2 C3 1.386(3) . ?
C2 H14 0.9500 . ?
C3 C4 1.386(3) . ?
C3 H15 0.9500 . ?
C4 C13 1.390(3) . ?
C5 C6 1.343(3) . ?
C5 H13 0.9500 . ?
C6 C7 1.470(3) . ?
C6 C14 1.491(3) . ?
C7 C16 1.399(3) . ?
C7 C8 1.403(3) . ?
C8 C9 1.385(3) . ?
C8 C15 1.472(3) . ?
C9 C10 1.388(3) . ?
C9 H7 0.9500 . ?
C10 C17 1.415(3) . ?
C11 H1 0.9800 . ?
C11 H5 0.9800 . ?
C11 H6 0.9800 . ?
C12 C13 1.380(3) . ?
C12 H17 0.9500 . ?
C13 H16 0.9500 . ?
C14 C22 1.386(3) . ?
C14 C15 1.400(3) . ?
C15 C19 1.384(3) . ?
C16 C17 1.375(3) . ?
C16 H8 0.9500 . ?
C18 H2 0.9800 . ?
C18 H3 0.9800 . ?
C18 H4 0.9800 . ?
C19 C20 1.388(3) . ?
C19 H12 0.9500 . ?
C20 C21 1.395(3) . ?
C20 H11 0.9500 . ?
C21 C22 1.381(3) . ?
C21 H9 0.9500 . ?
C22 H10 0.9500 . ?
